data_1516644
loop_
_publ_author_name
'Awwadi, Firas F.'
'Willett, Roger D.'
'Peterson, Kirk A.'
'Twamley, Brendan'

_publ_section_title
;
 The nature of halogen...halide synthons: theoretical and crystallographic
 studies.
;
_journal_issue 12
_journal_name_full 'The journal of physical chemistry. A'
_journal_page_first 2319
_journal_page_last 2328
_journal_paper_doi 10.1021/jp0660684
_journal_volume 111
_journal_year 2007
_chemical_formula_sum 'C5 H5 Br Cl N'
_chemical_formula_weight 194.46
_chemical_name_systematic
; 
 ? 
;
_space_group_IT_number 2
_symmetry_cell_setting triclinic
_symmetry_space_group_name_Hall '-P 1'
_symmetry_space_group_name_H-M 'P -1'
_atom_sites_solution_hydrogens geom
_atom_sites_solution_primary direct
_atom_sites_solution_secondary difmap
_audit_creation_method SHELXL-97
_cell_angle_alpha 83.626(13)
_cell_angle_beta 77.592(19)
_cell_angle_gamma 86.920(15)
_cell_formula_units_Z 2
_cell_length_a 4.9079(13)
_cell_length_b 7.8016(9)
_cell_length_c 9.2523(12)
_cell_measurement_reflns_used 23
_cell_measurement_temperature 295(2)
_cell_measurement_theta_max 14.81
_cell_measurement_theta_min 5.07
_cell_volume 343.69(11)
_computing_cell_refinement 'Bruker XSCANS'
_computing_data_collection 'Bruker XSCANS'
_computing_data_reduction 'Bruker SHELXTL'
_computing_molecular_graphics 'Bruker SHELXTL'
_computing_publication_material 'Bruker SHELXTL'
_computing_structure_refinement 'SHELXL-97 (Sheldrick, 1997)'
_computing_structure_solution 'SHELXS-97 (Sheldrick, 1990)'
_diffrn_ambient_temperature 295(2)
_diffrn_measured_fraction_theta_full 1.000
_diffrn_measured_fraction_theta_max 1.000
_diffrn_measurement_device_type 'Bruker P4'
_diffrn_measurement_method '\w scans'
_diffrn_radiation_monochromator graphite
_diffrn_radiation_source 'fine-focus sealed tube'
_diffrn_radiation_type MoK\a
_diffrn_radiation_wavelength 0.71073
_diffrn_reflns_av_R_equivalents 0.0431
_diffrn_reflns_av_sigmaI/netI 0.0633
_diffrn_reflns_limit_h_max 1
_diffrn_reflns_limit_h_min -5
_diffrn_reflns_limit_k_max 9
_diffrn_reflns_limit_k_min -9
_diffrn_reflns_limit_l_max 10
_diffrn_reflns_limit_l_min -10
_diffrn_reflns_number 1560
_diffrn_reflns_theta_full 24.42
_diffrn_reflns_theta_max 24.42
_diffrn_reflns_theta_min 2.27
_diffrn_standards_interval_count 97
_diffrn_standards_number 3
_exptl_absorpt_coefficient_mu 6.260
_exptl_absorpt_correction_T_max 0.8909
_exptl_absorpt_correction_T_min 0.5051
_exptl_absorpt_correction_type empirical
_exptl_crystal_colour colorless
_exptl_crystal_density_diffrn 1.879
_exptl_crystal_density_method 'not measured'
_exptl_crystal_description needle
_exptl_crystal_F_000 188
_exptl_crystal_size_max 0.1
_exptl_crystal_size_mid 0.6
_exptl_crystal_size_min 0.3
_refine_diff_density_max 0.627
_refine_diff_density_min -0.646
_refine_diff_density_rms 0.125
_refine_ls_extinction_method none
_refine_ls_goodness_of_fit_ref 1.040
_refine_ls_hydrogen_treatment mixed
_refine_ls_matrix_type full
_refine_ls_number_parameters 73
_refine_ls_number_reflns 1129
_refine_ls_number_restraints 0
_refine_ls_restrained_S_all 1.040
_refine_ls_R_factor_all 0.0700
_refine_ls_R_factor_gt 0.0474
_refine_ls_shift/su_max 0.000
_refine_ls_shift/su_mean 0.000
_refine_ls_structure_factor_coef Fsqd
_refine_ls_weighting_details 'calc w=1/[\s^2^(Fo^2^)+(0.0718P)^2^+0.0367P] where P=(Fo^2^+2Fc^2^)/3'
_refine_ls_weighting_scheme calc
_refine_ls_wR_factor_gt 0.1128
_refine_ls_wR_factor_ref 0.1229
_reflns_number_gt 857
_reflns_number_total 1129
_reflns_threshold_expression >2sigma(I)
_cod_data_source_file jp0660684si20060917_081838.cif
_cod_data_source_block fa225a
_cod_depositor_comments
;
The following automatic conversions were performed:

'_symmetry_cell_setting' value 'Triclinic' changed to 'triclinic'
according to
/usr/data/users/saulius/automatic-downloads/retrospective/ACS/lib/dictionaries/cif_core.dic
dictionary named 'cif_core.dic' version 2.4.2 from 2011-04-26.

Automatic conversion script
Id: cif_fix_values 2281 2013-09-26 08:29:07Z andrius 
;
_cod_original_sg_symbol_H-M P-1
_cod_database_code 1516644

loop_
_symmetry_equiv_pos_as_xyz
'x, y, z'
'-x, -y, -z'

loop_
_atom_site_label
_atom_site_type_symbol
_atom_site_fract_x
_atom_site_fract_y
_atom_site_fract_z
_atom_site_U_iso_or_equiv
_atom_site_adp_type
_atom_site_occupancy
_atom_site_symmetry_multiplicity
_atom_site_calc_flag
_atom_site_refinement_flags
Cl3 Cl -0.1723(4) 1.2723(3) 0.9845(2) 0.0652(6) Uani 1 1 d .
N1 N -0.6286(13) 1.3452(8) 0.6851(7) 0.0556(16) Uani 1 1 d .
H1A H -0.7150 1.4313 0.6465 0.067 Uiso 1 1 calc R
C5 C -0.5185(16) 1.0516(10) 0.7051(8) 0.0519(18) Uani 1 1 d .
H5A H -0.5337 0.9417 0.6783 0.062 Uiso 1 1 calc R
C4 C -0.3620(14) 1.0755(8) 0.8074(8) 0.0464(17) Uani 1 1 d .
H4A H -0.2669 0.9825 0.8481 0.056 Uiso 1 1 calc R
C3 C -0.3472(13) 1.2372(8) 0.8490(7) 0.0411(15) Uani 1 1 d .
C6 C -0.6519(16) 1.1900(12) 0.6426(8) 0.059(2) Uani 1 1 d .
H6A H -0.7564 1.1759 0.5722 0.071 Uiso 1 1 calc R
C2 C -0.4799(15) 1.3751(9) 0.7835(9) 0.0524(19) Uani 1 1 d .
H2A H -0.4658 1.4865 0.8075 0.063 Uiso 1 1 calc R
Br Br -0.03002(15) 1.30085(8) 1.34972(8) 0.0510(3) Uani 1 1 d .

loop_
_atom_site_aniso_label
_atom_site_aniso_U_11
_atom_site_aniso_U_22
_atom_site_aniso_U_33
_atom_site_aniso_U_23
_atom_site_aniso_U_13
_atom_site_aniso_U_12
Cl3 0.0621(12) 0.0802(14) 0.0601(12) -0.0193(10) -0.0207(10) -0.0067(10)
N1 0.053(4) 0.056(4) 0.051(4) 0.011(3) -0.008(3) 0.018(3)
C5 0.064(5) 0.049(4) 0.047(4) -0.011(3) -0.018(4) -0.001(4)
C4 0.050(4) 0.034(3) 0.052(4) -0.001(3) -0.010(3) 0.011(3)
C3 0.040(4) 0.042(4) 0.040(4) -0.004(3) -0.006(3) 0.002(3)
C6 0.056(5) 0.082(6) 0.040(4) -0.003(4) -0.013(4) 0.004(4)
C2 0.053(4) 0.039(4) 0.058(5) -0.004(3) 0.004(4) 0.004(3)
Br 0.0559(5) 0.0375(4) 0.0653(5) -0.0062(3) -0.0272(4) 0.0082(3)

loop_
_atom_type_symbol
_atom_type_description
_atom_type_scat_dispersion_real
_atom_type_scat_dispersion_imag
_atom_type_scat_source
C C 0.0033 0.0016 'International Tables Vol C Tables 4.2.6.8 and 6.1.1.4'
H H 0.0000 0.0000 'International Tables Vol C Tables 4.2.6.8 and 6.1.1.4'
N N 0.0061 0.0033 'International Tables Vol C Tables 4.2.6.8 and 6.1.1.4'
Cl Cl 0.1484 0.1585 'International Tables Vol C Tables 4.2.6.8 and 6.1.1.4'
Br Br -0.2901 2.4595 'International Tables Vol C Tables 4.2.6.8 and 6.1.1.4'

loop_
_geom_angle_atom_site_label_1
_geom_angle_atom_site_label_2
_geom_angle_atom_site_label_3
_geom_angle
C2 N1 C6 124.0(6)
C2 N1 H1A 118.0
C6 N1 H1A 118.0
C6 C5 C4 119.9(7)
C6 C5 H5A 120.0
C4 C5 H5A 120.0
C3 C4 C5 119.5(6)
C3 C4 H4A 120.2
C5 C4 H4A 120.2
C4 C3 C2 119.7(7)
C4 C3 Cl3 121.5(5)
C2 C3 Cl3 118.8(6)
N1 C6 C5 118.4(7)
N1 C6 H6A 120.8
C5 C6 H6A 120.8
N1 C2 C3 118.4(7)
N1 C2 H2A 120.8
C3 C2 H2A 120.8

loop_
_geom_bond_atom_site_label_1
_geom_bond_atom_site_label_2
_geom_bond_distance
Cl3 C3 1.717(7)
N1 C2 1.329(10)
N1 C6 1.332(11)
N1 H1A 0.8600
C5 C6 1.370(11)
C5 C4 1.373(10)
C5 H5A 0.9300
C4 C3 1.369(9)
C4 H4A 0.9300
C3 C2 1.378(10)
C6 H6A 0.9300
C2 H2A 0.9300

loop_
_geom_hbond_atom_site_label_D
_geom_hbond_atom_site_label_H
_geom_hbond_atom_site_label_A
_geom_hbond_distance_DH
_geom_hbond_distance_HA
_geom_hbond_distance_DA
_geom_hbond_angle_DHA
_geom_hbond_site_symmetry_A
N1 H1A Br 0.86 2.38 3.174(6) 154.3 2_487

loop_
_geom_torsion_atom_site_label_1
_geom_torsion_atom_site_label_2
_geom_torsion_atom_site_label_3
_geom_torsion_atom_site_label_4
_geom_torsion
C6 C5 C4 C3 1.8(11)
C5 C4 C3 C2 -2.6(10)
C5 C4 C3 Cl3 176.0(6)
C2 N1 C6 C5 1.0(11)
C4 C5 C6 N1 -0.9(12)
C6 N1 C2 C3 -1.8(11)
C4 C3 C2 N1 2.6(10)
Cl3 C3 C2 N1 -176.0(5)
